data_4341687
loop_
_publ_author_name
'Langley, Stuart K.'
'Moubaraki, Boujemaa'
'Tomasi, Corrado'
'Evangelisti, Marco'
'Brechin, Euan K.'
'Murray, Keith S.'

_publ_section_title
;
 Synthesis, Structure, and Magnetism of a Family of Heterometallic
 {Cu2Ln7} and {Cu4Ln12} (Ln = Gd, Tb, and Dy) Complexes: The Gd Analogues
 Exhibiting a Large Magnetocaloric Effect
;
_journal_name_full 'Inorganic Chemistry'
_journal_page_first 141119100121008
_journal_paper_doi 10.1021/ic5023467
_journal_year 2014
_chemical_formula_sum 'C69 H122 Cl5 Cu2 Gd7 N4 O46'
_chemical_formula_weight 3136.52
_chemical_name_systematic
; 
 ? 
;
_space_group_IT_number 29
_symmetry_cell_setting orthorhombic
_symmetry_space_group_name_Hall 'P 2c -2ac'
_symmetry_space_group_name_H-M 'P c a 21'
_atom_sites_solution_hydrogens geom
_atom_sites_solution_primary direct
_atom_sites_solution_secondary difmap
_audit_creation_method SHELXL-97
_cell_angle_alpha 90.00
_cell_angle_beta 90.00
_cell_angle_gamma 90.00
_cell_formula_units_Z 4
_cell_length_a 32.100(6)
_cell_length_b 11.900(2)
_cell_length_c 29.420(6)
_cell_measurement_reflns_used 72158
_cell_measurement_temperature 100(2)
_cell_measurement_theta_max 25.00
_cell_measurement_theta_min 2.13
_cell_volume 11238(4)
_computing_cell_refinement 'XDS (Kabsch, 1993)'
_computing_data_collection 'Blu-Ice (McPhillips et al, 2002)'
_computing_data_reduction 'XDS (Kabsch, 1993)'
_computing_molecular_graphics X-SEED
_computing_publication_material 'XCIF V6.12 (BrukerAXS, 2001).'
_computing_structure_refinement 'SHELXL-97 (Sheldrick, 1997)'
_computing_structure_solution 'SHELXS-97 (Sheldrick, 1990)'
_diffrn_ambient_temperature 100(2)
_diffrn_measured_fraction_theta_full 0.976
_diffrn_measured_fraction_theta_max 0.976
_diffrn_measurement_device_type synchrotron
_diffrn_measurement_method 'scans in phi'
_diffrn_radiation_monochromator 'double crystal'
_diffrn_radiation_source '3BM1 dipole'
_diffrn_radiation_type synchrotron
_diffrn_radiation_wavelength 0.71078
_diffrn_reflns_av_R_equivalents 0.0516
_diffrn_reflns_av_sigmaI/netI 0.0437
_diffrn_reflns_limit_h_max 36
_diffrn_reflns_limit_h_min -36
_diffrn_reflns_limit_k_max 14
_diffrn_reflns_limit_k_min -14
_diffrn_reflns_limit_l_max 34
_diffrn_reflns_limit_l_min -34
_diffrn_reflns_number 72158
_diffrn_reflns_theta_full 25.00
_diffrn_reflns_theta_max 25.00
_diffrn_reflns_theta_min 2.13
_exptl_absorpt_coefficient_mu 4.637
_exptl_absorpt_correction_T_max 0.873
_exptl_absorpt_correction_T_min 0.674
_exptl_absorpt_correction_type multi-scan
_exptl_absorpt_process_details SADABS
_exptl_crystal_colour blue
_exptl_crystal_density_diffrn 1.841
_exptl_crystal_density_method 'not measured'
_exptl_crystal_description block
_exptl_crystal_F_000 5960
_exptl_crystal_size_max 0.04
_exptl_crystal_size_mid 0.04
_exptl_crystal_size_min 0.03
_refine_diff_density_max 1.744
_refine_diff_density_min -1.247
_refine_diff_density_rms 0.158
_refine_ls_abs_structure_details 'Flack H D (1983), Acta Cryst. A39, 876-881'
_refine_ls_abs_structure_Flack 0.00
_refine_ls_extinction_method none
_refine_ls_goodness_of_fit_ref 1.036
_refine_ls_hydrogen_treatment mixed
_refine_ls_matrix_type full
_refine_ls_number_parameters 1234
_refine_ls_number_reflns 19266
_refine_ls_number_restraints 67
_refine_ls_restrained_S_all 1.042
_refine_ls_R_factor_all 0.0377
_refine_ls_R_factor_gt 0.0370
_refine_ls_shift/su_max 0.003
_refine_ls_shift/su_mean 0.000
_refine_ls_structure_factor_coef Fsqd
_refine_ls_weighting_details 'calc w=1/[\s^2^(Fo^2^)+(0.0644P)^2^+37.9397P] where P=(Fo^2^+2Fc^2^)/3'
_refine_ls_weighting_scheme calc
_refine_ls_wR_factor_gt 0.1071
_refine_ls_wR_factor_ref 0.1076
_reflns_number_gt 18818
_reflns_number_total 19266
_reflns_threshold_expression >2sigma(I)
_cod_data_source_file ic5023467_si_001.cif
_cod_data_source_block c:\x-seed\cu2gd7~1\copy
_cod_original_sg_symbol_H-M Pca2(1)
_cod_database_code 4341687

loop_
_symmetry_equiv_pos_as_xyz
'x, y, z'
'-x, -y, z+1/2'
'-x+1/2, y, z+1/2'
'x+1/2, -y, z'

loop_
_atom_site_label
_atom_site_type_symbol
_atom_site_fract_x
_atom_site_fract_y
_atom_site_fract_z
_atom_site_U_iso_or_equiv
_atom_site_adp_type
_atom_site_occupancy
_atom_site_symmetry_multiplicity
_atom_site_calc_flag
_atom_site_refinement_flags
Gd1 Gd 0.344086(11) 0.89130(3) 0.472645(13) 0.02246(10) Uani 1 1 d .
Gd5 Gd 0.529675(11) 0.90032(3) 0.481400(13) 0.02274(9) Uani 1 1 d .
Gd2 Gd 0.341813(11) 0.89513(3) 0.339736(13) 0.02308(10) Uani 1 1 d .
Gd3 Gd 0.340980(11) 0.61116(3) 0.403074(15) 0.02455(9) Uani 1 1 d .
Gd7 Gd 0.531608(11) 0.61535(3) 0.418546(15) 0.02571(10) Uani 1 1 d .
Gd6 Gd 0.527479(12) 0.89420(3) 0.348390(13) 0.02455(10) Uani 1 1 d .
Gd4 Gd 0.435889(10) 0.81506(2) 0.410771(15) 0.01906(7) Uani 1 1 d .
Cu2 Cu 0.44352(3) 0.86764(10) 0.27794(3) 0.0306(2) Uani 1 1 d .
Cu1 Cu 0.42808(3) 0.87038(9) 0.54390(3) 0.0266(2) Uani 1 1 d .
O27 O 0.49212(13) 0.9452(4) 0.41668(17) 0.0209(9) Uani 1 1 d .
O28 O 0.55817(14) 0.7976(4) 0.4143(2) 0.0252(10) Uani 1 1 d .
O23 O 0.49062(16) 0.7233(5) 0.36849(17) 0.0246(11) Uani 1 1 d .
O9 O 0.42214(16) 0.9162(4) 0.48142(18) 0.0238(10) Uani 1 1 d .
O20 O 0.50243(18) 0.8361(6) 0.27842(19) 0.0370(14) Uani 1 1 d .
O38 O 0.48696(15) 0.7342(4) 0.46123(17) 0.0221(11) Uani 1 1 d .
O7 O 0.38218(15) 0.7212(4) 0.45378(17) 0.0221(11) Uani 1 1 d .
O6 O 0.31422(14) 0.7945(4) 0.4083(2) 0.0248(10) Uani 1 1 d .
O22 O 0.44887(17) 0.9148(4) 0.34013(18) 0.0238(10) Uani 1 1 d .
O30 O 0.58412(18) 1.0110(5) 0.4528(2) 0.0312(13) Uani 1 1 d .
O39 O 0.48802(17) 0.8601(5) 0.54481(18) 0.0277(11) Uani 1 1 d .
O5 O 0.28656(18) 1.0051(5) 0.3693(2) 0.0330(13) Uani 1 1 d .
O29 O 0.5771(2) 1.0243(5) 0.3772(2) 0.0369(14) Uani 1 1 d .
O14 O 0.38522(16) 0.7312(4) 0.36103(17) 0.0236(11) Uani 1 1 d .
O18 O 0.2870(2) 0.6046(5) 0.3472(2) 0.0379(15) Uani 1 1 d .
O10 O 0.36960(17) 0.8370(5) 0.54371(18) 0.0332(13) Uani 1 1 d .
O34 O 0.5853(2) 0.6147(5) 0.4740(2) 0.0412(15) Uani 1 1 d .
O13 O 0.38391(18) 0.8527(6) 0.27717(18) 0.0339(13) Uani 1 1 d .
O4 O 0.29328(19) 1.0178(5) 0.4449(2) 0.0364(14) Uani 1 1 d .
O8 O 0.37892(14) 0.9436(4) 0.40447(17) 0.0207(10) Uani 1 1 d .
O37 O 0.4945(2) 1.0869(5) 0.4903(2) 0.0393(14) Uani 1 1 d .
O36 O 0.5611(2) 1.0046(6) 0.5464(2) 0.0452(16) Uani 1 1 d .
O17 O 0.37567(19) 1.0832(5) 0.3276(2) 0.0361(13) Uani 1 1 d .
O1 O 0.3534(2) 1.0711(6) 0.5117(2) 0.0414(15) Uani 1 1 d .
O11 O 0.30925(19) 0.9924(5) 0.2750(2) 0.0424(15) Uani 1 1 d .
N2 N 0.4442(3) 0.8317(9) 0.2120(3) 0.049(2) Uani 1 1 d .
N4 N 0.4283(2) 0.8388(7) 0.6103(2) 0.0360(17) Uani 1 1 d .
O24 O 0.5158(2) 1.0755(5) 0.3109(2) 0.0449(16) Uani 1 1 d .
O31 O 0.5864(2) 0.5828(5) 0.3646(2) 0.0420(16) Uani 1 1 d .
O25 O 0.58756(18) 0.8341(6) 0.3133(2) 0.0431(15) Uani 1 1 d .
O12 O 0.29747(18) 0.7624(5) 0.30744(19) 0.0348(13) Uani 1 1 d .
O35 O 0.57443(18) 0.7694(5) 0.51441(19) 0.0334(13) Uani 1 1 d .
N3 N 0.5590(2) 0.4049(5) 0.4186(3) 0.0384(19) Uani 1 1 d .
Cl1 Cl 0.44344(8) 0.5761(2) 0.29189(8) 0.0443(5) Uani 1 1 d .
Cl2 Cl 0.42995(7) 0.5797(2) 0.53035(8) 0.0368(5) Uani 1 1 d .
Cl3 Cl 0.43547(6) 1.15886(14) 0.40806(11) 0.0422(5) Uani 1 1 d .
Cl4 Cl 0.49875(8) 1.18580(19) 0.58438(8) 0.0472(5) Uani 1 1 d .
Cl5 Cl 0.36645(8) 1.1637(2) 0.22791(8) 0.0507(6) Uani 1 1 d .
O40 O 0.4153(2) 1.0664(6) 0.5742(2) 0.0454(15) Uani 1 1 d .
H40 H 0.4400 1.0897 0.5751 0.055 Uiso 1 1 calc R
C57 C 0.6350(2) 1.1117(5) 0.4115(4) 0.0360(19) Uani 1 1 d .
C28 C 0.2747(2) 1.0369(6) 0.4059(3) 0.0301(16) Uani 1 1 d .
O16 O 0.3714(2) 0.4936(5) 0.3453(3) 0.052(2) Uani 1 1 d .
C56 C 0.5964(2) 1.0425(5) 0.4131(3) 0.0310(16) Uani 1 1 d .
O21 O 0.4519(2) 1.0609(6) 0.2477(2) 0.0480(16) Uani 1 1 d .
H21 H 0.4265 1.0777 0.2458 0.058 Uiso 1 1 calc R
C48 C 0.5921(3) 0.6787(8) 0.5070(3) 0.041(2) Uani 1 1 d .
C16 C 0.2467(3) 0.6360(8) 0.2812(3) 0.0369(19) Uani 1 1 d .
C29 C 0.2359(2) 1.1065(5) 0.4090(4) 0.0353(19) Uani 1 1 d .
C74 C 0.3905(3) 0.7663(10) 0.6166(3) 0.043(2) Uani 1 1 d .
H74A H 0.3820 0.7681 0.6490 0.052 Uiso 1 1 calc R
H74B H 0.3975 0.6877 0.6087 0.052 Uiso 1 1 calc R
O32 O 0.4927(3) 0.4884(7) 0.3709(4) 0.097(4) Uani 1 1 d .
C70 C 0.5011(3) 0.8361(8) 0.5887(3) 0.0362(19) Uani 1 1 d .
H70A H 0.5088 0.9069 0.6042 0.043 Uiso 1 1 calc R
H70B H 0.5263 0.7881 0.5874 0.043 Uiso 1 1 calc R
O33 O 0.5015(3) 0.4970(6) 0.4759(4) 0.074(3) Uani 1 1 d .
O15 O 0.2859(2) 0.5762(6) 0.4567(2) 0.0459(17) Uani 1 1 d .
C49 C 0.6264(3) 0.6479(10) 0.5395(4) 0.051(3) Uani 1 1 d .
O19 O 0.3793(3) 0.4853(6) 0.4529(3) 0.067(3) Uani 1 1 d .
C39 C 0.5172(3) 0.8044(9) 0.2348(3) 0.042(2) Uani 1 1 d .
H39A H 0.5389 0.7459 0.2380 0.050 Uiso 1 1 calc R
H39B H 0.5299 0.8703 0.2196 0.050 Uiso 1 1 calc R
C15 C 0.2796(2) 0.6692(7) 0.3144(3) 0.0294(17) Uani 1 1 d .
C38 C 0.4816(3) 0.7594(10) 0.2059(3) 0.048(3) Uani 1 1 d .
H38A H 0.4899 0.7587 0.1735 0.058 Uiso 1 1 calc R
H38B H 0.4750 0.6814 0.2151 0.058 Uiso 1 1 calc R
C71 C 0.4682(3) 0.7772(9) 0.6158(3) 0.037(2) Uani 1 1 d .
H71A H 0.4650 0.6989 0.6050 0.044 Uiso 1 1 calc R
H71B H 0.4762 0.7752 0.6483 0.044 Uiso 1 1 calc R
C72 C 0.4271(3) 0.9436(10) 0.6395(3) 0.047(2) Uani 1 1 d .
H72A H 0.4156 0.9236 0.6697 0.056 Uiso 1 1 calc R
H72B H 0.4559 0.9706 0.6442 0.056 Uiso 1 1 calc R
C37 C 0.4048(3) 0.7694(11) 0.2051(3) 0.054(3) Uani 1 1 d .
H37A H 0.4078 0.6913 0.2163 0.065 Uiso 1 1 calc R
H37B H 0.3977 0.7669 0.1724 0.065 Uiso 1 1 calc R
C75 C 0.3534(3) 0.8065(9) 0.5865(3) 0.045(2) Uani 1 1 d .
H75A H 0.3327 0.7453 0.5830 0.054 Uiso 1 1 calc R
H75B H 0.3394 0.8717 0.6008 0.054 Uiso 1 1 calc R
C36 C 0.3697(3) 0.8307(11) 0.2319(3) 0.057(3) Uani 1 1 d .
H36A H 0.3626 0.9022 0.2166 0.069 Uiso 1 1 calc R
H36B H 0.3444 0.7831 0.2328 0.069 Uiso 1 1 calc R
O3 O 0.2588(2) 0.6651(6) 0.5307(2) 0.0472(17) Uani 1 1 d .
N1 N 0.3149(2) 0.3991(5) 0.4033(3) 0.0365(17) Uani 1 1 d .
O26 O 0.6133(2) 0.6731(6) 0.2909(2) 0.0511(18) Uani 1 1 d .
C46 C 0.6032(3) 0.4155(7) 0.4070(5) 0.055(3) Uani 1 1 d .
H46A H 0.6158 0.3397 0.4050 0.066 Uiso 1 1 calc R
H46B H 0.6178 0.4573 0.4313 0.066 Uiso 1 1 calc R
C22 C 0.2697(3) 0.4056(6) 0.4152(4) 0.043(2) Uani 1 1 d .
H22A H 0.2583 0.3288 0.4187 0.052 Uiso 1 1 calc R
H22B H 0.2543 0.4435 0.3904 0.052 Uiso 1 1 calc R
C2 C 0.2404(3) 0.8298(9) 0.5695(3) 0.041(2) Uani 1 1 d .
C63 C 0.6095(2) 0.7763(8) 0.2886(3) 0.0369(19) Uani 1 1 d .
C60 C 0.7048(3) 1.2517(8) 0.4056(7) 0.074(4) Uani 1 1 d .
H60 H 0.7283 1.2998 0.4035 0.089 Uiso 1 1 calc R
O2 O 0.28574(19) 0.8194(6) 0.5061(2) 0.0417(15) Uani 1 1 d .
C32 C 0.1676(3) 1.2479(8) 0.4122(7) 0.069(4) Uani 1 1 d .
H32 H 0.1444 1.2975 0.4136 0.083 Uiso 1 1 calc R
C27 C 0.3617(3) 0.3744(7) 0.3378(4) 0.044(2) Uani 1 1 d .
H27A H 0.3822 0.3260 0.3535 0.053 Uiso 1 1 calc R
H27B H 0.3622 0.3566 0.3049 0.053 Uiso 1 1 calc R
C34 C 0.2199(3) 1.1557(9) 0.3682(4) 0.055(3) Uani 1 1 d .
H34 H 0.2321 1.1383 0.3397 0.066 Uiso 1 1 calc R
C26 C 0.3188(3) 0.3565(7) 0.3570(3) 0.040(2) Uani 1 1 d .
H26A H 0.2982 0.3947 0.3373 0.048 Uiso 1 1 calc R
H26B H 0.3124 0.2751 0.3568 0.048 Uiso 1 1 calc R
C1 C 0.2635(2) 0.7676(8) 0.5331(3) 0.038(2) Uani 1 1 d .
C24 C 0.3384(3) 0.3264(8) 0.4372(4) 0.046(2) Uani 1 1 d .
H24A H 0.3181 0.2940 0.4588 0.055 Uiso 1 1 calc R
H24B H 0.3514 0.2632 0.4205 0.055 Uiso 1 1 calc R
C58 C 0.6516(3) 1.1588(9) 0.4501(4) 0.051(3) Uani 1 1 d .
H58 H 0.6389 1.1445 0.4787 0.062 Uiso 1 1 calc R
C30 C 0.2162(4) 1.1276(9) 0.4488(5) 0.059(3) Uani 1 1 d .
H30 H 0.2259 1.0942 0.4761 0.071 Uiso 1 1 calc R
C64 C 0.6351(3) 0.8382(8) 0.2536(3) 0.038(2) Uani 1 1 d .
C73 C 0.4016(3) 1.0379(9) 0.6198(3) 0.050(2) Uani 1 1 d .
H73A H 0.3719 1.0153 0.6189 0.060 Uiso 1 1 calc R
H73B H 0.4039 1.1049 0.6395 0.060 Uiso 1 1 calc R
C21 C 0.2185(3) 0.5491(9) 0.2914(4) 0.048(2) Uani 1 1 d .
H21A H 0.2215 0.5093 0.3192 0.058 Uiso 1 1 calc R
C50 C 0.6537(4) 0.5558(11) 0.5286(4) 0.068(3) Uani 1 1 d .
H50 H 0.6515 0.5168 0.5005 0.082 Uiso 1 1 calc R
C62 C 0.6534(4) 1.1352(10) 0.3697(5) 0.062(3) Uani 1 1 d .
H62 H 0.6418 1.1019 0.3432 0.075 Uiso 1 1 calc R
C59 C 0.6874(4) 1.2283(12) 0.4482(6) 0.086(5) Uani 1 1 d .
H59 H 0.6993 1.2584 0.4751 0.103 Uiso 1 1 calc R
C17 C 0.2423(3) 0.6929(9) 0.2404(4) 0.051(2) Uani 1 1 d .
H17 H 0.2608 0.7527 0.2335 0.062 Uiso 1 1 calc R
C3 C 0.2369(4) 0.9451(10) 0.5677(4) 0.070(4) Uani 1 1 d .
H3 H 0.2496 0.9841 0.5432 0.084 Uiso 1 1 calc R
C65 C 0.6385(3) 0.9503(10) 0.2537(4) 0.056(3) Uani 1 1 d .
H65 H 0.6237 0.9926 0.2758 0.067 Uiso 1 1 calc R
C23 C 0.2641(3) 0.4702(8) 0.4591(4) 0.050(3) Uani 1 1 d .
H23A H 0.2340 0.4840 0.4644 0.060 Uiso 1 1 calc R
H23B H 0.2750 0.4254 0.4848 0.060 Uiso 1 1 calc R
C35 C 0.2663(3) 1.0038(10) 0.2619(4) 0.055(3) Uani 1 1 d .
H35A H 0.2595 1.0836 0.2586 0.082 Uiso 1 1 calc R
H35B H 0.2485 0.9701 0.2852 0.082 Uiso 1 1 calc R
H35C H 0.2618 0.9653 0.2328 0.082 Uiso 1 1 calc R
C20 C 0.1876(3) 0.5208(10) 0.2630(4) 0.053(3) Uani 1 1 d .
H20 H 0.1682 0.4641 0.2714 0.063 Uiso 1 1 calc R
C55 C 0.6045(3) 1.0143(11) 0.5587(4) 0.060(3) Uani 1 1 d .
H55A H 0.6069 1.0546 0.5876 0.090 Uiso 1 1 calc R
H55B H 0.6194 1.0558 0.5349 0.090 Uiso 1 1 calc R
H55C H 0.6166 0.9391 0.5618 0.090 Uiso 1 1 calc R
C42 C 0.5358(3) 0.3299(8) 0.3879(4) 0.056(3) Uani 1 1 d .
H42A H 0.5556 0.2989 0.3654 0.068 Uiso 1 1 calc R
H42B H 0.5250 0.2661 0.4060 0.068 Uiso 1 1 calc R
C33 C 0.1867(3) 1.2280(9) 0.3706(5) 0.058(3) Uani 1 1 d .
H33 H 0.1769 1.2644 0.3440 0.070 Uiso 1 1 calc R
C61 C 0.6874(5) 1.2035(10) 0.3645(6) 0.082(5) Uani 1 1 d .
H61 H 0.6990 1.2186 0.3355 0.098 Uiso 1 1 calc R
C54 C 0.6320(4) 0.7114(13) 0.5800(4) 0.074(4) Uani 1 1 d .
H54 H 0.6136 0.7715 0.5871 0.088 Uiso 1 1 calc R
C44 C 0.5547(3) 0.3597(8) 0.4649(4) 0.047(2) Uani 1 1 d .
H44A H 0.5608 0.2781 0.4649 0.056 Uiso 1 1 calc R
H44B H 0.5748 0.3972 0.4855 0.056 Uiso 1 1 calc R
C45 C 0.5118(4) 0.3789(8) 0.4813(5) 0.064(4) Uani 1 1 d .
H45A H 0.4920 0.3323 0.4637 0.076 Uiso 1 1 calc R
H45B H 0.5096 0.3573 0.5137 0.076 Uiso 1 1 calc R
C31 C 0.1807(4) 1.1997(11) 0.4497(6) 0.069(4) Uani 1 1 d .
H31 H 0.1665 1.2129 0.4775 0.082 Uiso 1 1 calc R
C41 C 0.4673(4) 1.0326(11) 0.2036(3) 0.057(3) Uani 1 1 d .
H41A H 0.4971 1.0123 0.2058 0.069 Uiso 1 1 calc R
H41B H 0.4649 1.0987 0.1833 0.069 Uiso 1 1 calc R
C47 C 0.6094(4) 0.4760(8) 0.3622(4) 0.055(3) Uani 1 1 d .
H47A H 0.6394 0.4906 0.3570 0.066 Uiso 1 1 calc R
H47B H 0.5988 0.4296 0.3368 0.066 Uiso 1 1 calc R
C51 C 0.6841(6) 0.5254(18) 0.5617(6) 0.138(10) Uani 1 1 d .
H51 H 0.6999 0.4585 0.5581 0.165 Uiso 1 1 calc R
C7 C 0.2212(4) 0.7765(12) 0.6045(4) 0.067(3) Uani 1 1 d .
H7 H 0.2227 0.6970 0.6070 0.081 Uiso 1 1 calc R
C69 C 0.6578(4) 0.7803(11) 0.2203(4) 0.060(3) Uani 1 1 d .
H69 H 0.6563 0.7007 0.2192 0.072 Uiso 1 1 calc R
C53 C 0.6641(5) 0.6850(19) 0.6085(5) 0.121(8) Uani 1 1 d .
H53 H 0.6688 0.7288 0.6350 0.146 Uiso 1 1 calc R
C68 C 0.6823(4) 0.8373(14) 0.1890(4) 0.077(4) Uani 1 1 d .
H68 H 0.6976 0.7961 0.1668 0.092 Uiso 1 1 calc R
C25 C 0.3684(6) 0.3797(9) 0.4612(6) 0.109(8) Uani 1 1 d .
H25A H 0.3600 0.3762 0.4935 0.130 Uiso 1 1 calc R
H25B H 0.3940 0.3339 0.4583 0.130 Uiso 1 1 calc R
C67 C 0.6848(3) 0.9492(15) 0.1896(4) 0.070(4) Uani 1 1 d .
H67 H 0.7012 0.9877 0.1677 0.084 Uiso 1 1 calc R
C18 C 0.2116(4) 0.6645(10) 0.2094(4) 0.060(3) Uani 1 1 d .
H18 H 0.2088 0.7030 0.1813 0.072 Uiso 1 1 calc R
C19 C 0.1840(4) 0.5740(12) 0.2219(5) 0.072(4) Uani 1 1 d .
H19 H 0.1630 0.5507 0.2012 0.086 Uiso 1 1 calc R
C4 C 0.2159(5) 1.0051(13) 0.5998(5) 0.081(4) Uani 1 1 d .
H4 H 0.2141 1.0846 0.5973 0.097 Uiso 1 1 calc R
C40 C 0.4443(4) 0.9392(11) 0.1842(3) 0.056(3) Uani 1 1 d .
H40A H 0.4561 0.9224 0.1538 0.067 Uiso 1 1 calc R
H40B H 0.4151 0.9633 0.1796 0.067 Uiso 1 1 calc R
C66 C 0.6638(4) 1.0074(13) 0.2216(5) 0.077(4) Uani 1 1 d .
H66 H 0.6659 1.0870 0.2226 0.093 Uiso 1 1 calc R
C5 C 0.1977(4) 0.9529(12) 0.6346(4) 0.068(3) Uani 1 1 d .
H5 H 0.1838 0.9947 0.6576 0.081 Uiso 1 1 calc R
C6 C 0.1993(5) 0.8385(14) 0.6368(4) 0.089(5) Uani 1 1 d .
H6 H 0.1852 0.8004 0.6607 0.106 Uiso 1 1 calc R
C43 C 0.5020(7) 0.3779(11) 0.3639(8) 0.140(11) Uani 1 1 d .
H43A H 0.5074 0.3680 0.3310 0.168 Uiso 1 1 calc R
H43B H 0.4768 0.3335 0.3712 0.168 Uiso 1 1 calc R
O9S O 0.3318(3) 0.5326(9) 0.2049(5) 0.118(4) Uani 1 1 d U
O8S O 0.5637(6) 0.5339(17) 0.1704(7) 0.081(5) Uani 0.50 1 d PU
O2S O 0.5534(9) 0.535(2) 0.6448(10) 0.118(8) Uani 0.50 1 d PU
O4S O 0.3311(7) 0.4412(19) 0.5971(7) 0.099(6) Uani 0.50 1 d PU
O1S O 0.5993(4) 0.3568(12) 0.5861(5) 0.051(3) Uani 0.50 1 d PU
O3S O 0.4092(14) 0.406(3) 0.6355(16) 0.194(16) Uani 0.50 1 d PU
O7S O 0.5546(6) 1.2484(16) 0.2705(7) 0.084(5) Uani 0.50 1 d PU
O6S O 0.0955(13) 0.724(4) 0.2557(14) 0.189(15) Uani 0.50 1 d PU
O10S O 0.5362(3) 0.5235(10) 0.5860(4) 0.034(3) Uani 0.50 1 d P
O11S O 0.2724(3) 0.3707(9) 0.2165(4) 0.088(3) Uani 1 1 d U
C52 C 0.6905(4) 0.5926(10) 0.5987(4) 0.110(6) Uani 1 1 d U
H52 H 0.7132 0.5770 0.6184 0.132 Uiso 1 1 calc R
C76 C 0.3217(4) 1.1491(10) 0.5320(4) 0.078(4) Uani 1 1 d RU
H76A H 0.2960 1.1461 0.5140 0.117 Uiso 1 1 calc R
H76B H 0.3326 1.2260 0.5319 0.117 Uiso 1 1 calc R
H76C H 0.3158 1.1260 0.5633 0.117 Uiso 1 1 calc R

loop_
_atom_site_aniso_label
_atom_site_aniso_U_11
_atom_site_aniso_U_22
_atom_site_aniso_U_33
_atom_site_aniso_U_23
_atom_site_aniso_U_13
_atom_site_aniso_U_12
Gd1 0.0165(2) 0.0260(2) 0.0248(2) -0.00192(14) 0.00520(14) -0.00037(13)
Gd5 0.0171(2) 0.0252(2) 0.0259(2) 0.00166(15) -0.00031(14) -0.00222(13)
Gd2 0.0179(2) 0.0248(2) 0.0266(2) 0.00016(15) -0.00292(14) 0.00120(13)
Gd3 0.01835(18) 0.02167(16) 0.0336(2) -0.00154(16) -0.00096(15) -0.00077(12)
Gd7 0.01758(18) 0.02224(16) 0.0373(2) 0.00374(17) 0.00294(15) 0.00160(11)
Gd6 0.0189(2) 0.0285(2) 0.0262(2) 0.00466(15) 0.00642(15) 0.00272(14)
Gd4 0.01324(14) 0.02377(14) 0.02016(14) 0.00004(16) 0.00204(11) 0.00036(12)
Cu2 0.0245(5) 0.0466(6) 0.0207(5) 0.0022(4) 0.0033(4) 0.0055(4)
Cu1 0.0202(5) 0.0397(5) 0.0198(5) 0.0002(4) 0.0019(4) -0.0019(4)
O27 0.012(2) 0.024(2) 0.027(3) -0.001(2) 0.001(2) 0.0023(16)
O28 0.020(2) 0.025(2) 0.031(3) -0.002(3) 0.006(2) 0.0004(18)
O23 0.021(3) 0.033(3) 0.020(2) -0.003(2) -0.002(2) 0.002(2)
O9 0.018(3) 0.031(3) 0.022(3) -0.003(2) 0.006(2) -0.005(2)
O20 0.030(3) 0.055(4) 0.026(3) -0.005(3) 0.002(2) 0.012(3)
O38 0.014(3) 0.023(3) 0.029(3) 0.008(2) 0.001(2) -0.000(2)
O7 0.017(3) 0.022(3) 0.027(3) 0.003(2) 0.007(2) -0.004(2)
O6 0.017(2) 0.024(2) 0.033(3) -0.001(2) 0.002(2) -0.0024(17)
O22 0.022(3) 0.027(3) 0.023(3) 0.004(2) 0.001(2) 0.006(2)
O30 0.027(3) 0.030(3) 0.037(3) 0.001(2) 0.005(2) -0.010(2)
O39 0.023(3) 0.038(3) 0.022(3) 0.002(2) -0.004(2) 0.001(2)
O5 0.022(3) 0.036(3) 0.041(3) -0.003(2) 0.002(2) 0.007(2)
O29 0.039(3) 0.038(3) 0.034(3) 0.003(3) 0.002(3) -0.007(3)
O14 0.021(3) 0.023(3) 0.027(3) 0.001(2) 0.001(2) -0.001(2)
O18 0.030(3) 0.039(3) 0.045(4) -0.008(3) -0.005(3) -0.003(2)
O10 0.027(3) 0.049(4) 0.024(3) -0.000(2) 0.011(2) 0.001(2)
O34 0.053(4) 0.028(3) 0.043(4) 0.002(3) -0.012(3) 0.006(3)
O13 0.029(3) 0.051(3) 0.022(3) -0.004(3) -0.002(2) 0.007(3)
O4 0.025(3) 0.042(3) 0.042(3) -0.004(3) 0.003(3) 0.005(2)
O8 0.015(2) 0.022(2) 0.025(3) -0.002(2) 0.002(2) -0.0015(17)
O37 0.052(4) 0.032(3) 0.034(3) -0.005(2) 0.000(3) 0.007(3)
O36 0.046(4) 0.046(4) 0.044(4) -0.007(3) -0.012(3) -0.022(3)
O17 0.033(3) 0.032(3) 0.043(3) 0.006(3) -0.004(3) -0.000(2)
O1 0.036(3) 0.047(4) 0.041(4) -0.022(3) -0.006(3) 0.006(3)
O11 0.035(3) 0.054(4) 0.037(3) 0.008(3) -0.012(3) 0.002(3)
N2 0.034(4) 0.084(7) 0.028(4) 0.003(4) -0.001(3) 0.012(4)
N4 0.030(4) 0.057(5) 0.021(3) -0.001(3) 0.003(3) -0.004(3)
O24 0.039(4) 0.038(3) 0.058(4) 0.020(3) 0.011(3) 0.005(3)
O31 0.044(4) 0.029(3) 0.054(4) 0.003(3) 0.023(3) 0.013(3)
O25 0.023(3) 0.064(4) 0.042(4) 0.006(3) 0.009(3) 0.014(3)
O12 0.034(3) 0.035(3) 0.035(3) -0.007(2) -0.007(2) -0.006(2)
O35 0.028(3) 0.039(3) 0.034(3) -0.001(2) -0.002(2) 0.009(3)
N3 0.023(4) 0.032(3) 0.060(6) 0.007(3) 0.008(4) 0.000(2)
Cl1 0.0372(12) 0.0550(14) 0.0408(12) -0.0124(11) 0.0044(10) 0.0006(11)
Cl2 0.0318(11) 0.0414(12) 0.0372(11) 0.0072(9) 0.0015(8) -0.0006(9)
Cl3 0.0314(9) 0.0254(8) 0.0697(13) 0.0049(13) -0.0182(9) -0.0007(7)
Cl4 0.0666(16) 0.0437(12) 0.0313(10) -0.0022(9) -0.0112(10) -0.0050(10)
Cl5 0.0512(14) 0.0579(14) 0.0429(12) 0.0163(11) -0.0031(10) 0.0070(11)
O40 0.049(4) 0.052(4) 0.036(3) -0.011(3) 0.002(3) -0.010(3)
C57 0.017(4) 0.024(3) 0.067(6) 0.010(4) 0.014(4) 0.005(2)
C28 0.016(3) 0.025(3) 0.049(5) -0.002(4) 0.002(4) 0.003(3)
O16 0.049(4) 0.028(3) 0.079(5) -0.022(3) 0.027(4) -0.011(3)
C56 0.024(4) 0.023(3) 0.047(5) 0.003(4) 0.003(4) 0.004(3)
O21 0.032(4) 0.073(5) 0.039(3) 0.013(3) 0.005(3) 0.005(3)
C48 0.033(5) 0.050(5) 0.039(5) 0.013(4) -0.006(4) 0.006(4)
C16 0.030(5) 0.040(4) 0.041(5) -0.009(4) -0.008(4) -0.004(4)
C29 0.015(4) 0.021(3) 0.069(6) -0.003(4) 0.003(4) 0.001(2)
C74 0.030(5) 0.071(7) 0.029(4) 0.008(4) 0.001(4) -0.013(4)
O32 0.101(8) 0.039(4) 0.151(10) -0.019(5) -0.085(7) 0.006(4)
C70 0.030(5) 0.053(5) 0.026(4) 0.002(4) 0.000(3) 0.002(4)
O33 0.066(5) 0.039(4) 0.117(7) 0.040(4) 0.060(5) 0.019(4)
O15 0.050(4) 0.041(3) 0.047(4) -0.013(3) 0.020(3) -0.021(3)
C49 0.049(6) 0.061(6) 0.042(5) 0.007(5) -0.005(4) 0.028(5)
O19 0.082(6) 0.033(4) 0.087(6) 0.016(4) -0.052(5) -0.007(4)
C39 0.028(5) 0.075(7) 0.023(4) 0.001(4) -0.002(3) 0.019(4)
C15 0.020(4) 0.033(4) 0.035(4) -0.007(3) -0.001(3) -0.002(3)
C38 0.043(6) 0.073(7) 0.029(4) -0.006(4) 0.005(4) 0.020(5)
C71 0.028(5) 0.057(6) 0.026(4) 0.010(4) -0.010(3) 0.003(4)
C72 0.039(5) 0.073(7) 0.028(4) -0.006(5) 0.005(4) -0.007(5)
C37 0.048(6) 0.082(8) 0.033(5) -0.022(5) 0.002(4) 0.016(6)
C75 0.043(5) 0.069(7) 0.023(4) 0.012(4) 0.011(4) -0.012(5)
C36 0.038(6) 0.096(9) 0.038(5) -0.016(5) -0.014(4) 0.019(6)
O3 0.051(4) 0.050(4) 0.041(4) 0.003(3) 0.014(3) -0.012(3)
N1 0.028(4) 0.026(3) 0.055(5) -0.001(3) -0.002(3) -0.002(2)
O26 0.051(4) 0.055(4) 0.047(4) 0.006(3) 0.013(3) 0.013(3)
C46 0.054(6) 0.030(4) 0.082(8) 0.020(5) 0.041(6) 0.022(4)
C22 0.036(5) 0.026(3) 0.068(6) -0.001(4) -0.013(5) -0.003(3)
C2 0.021(4) 0.064(6) 0.039(5) 0.007(4) 0.004(4) -0.007(4)
C63 0.020(4) 0.052(5) 0.039(5) 0.007(4) 0.002(3) 0.012(4)
C60 0.019(4) 0.036(5) 0.168(14) 0.017(8) 0.012(7) -0.005(4)
O2 0.028(3) 0.063(4) 0.034(3) 0.011(3) 0.009(3) -0.005(3)
C32 0.012(4) 0.045(5) 0.149(12) -0.006(8) 0.004(7) -0.002(4)
C27 0.042(5) 0.031(4) 0.058(6) -0.015(4) 0.006(5) -0.003(4)
C34 0.044(6) 0.044(6) 0.077(7) -0.025(5) -0.032(5) 0.017(5)
C26 0.035(5) 0.028(4) 0.058(6) -0.005(4) -0.000(4) -0.006(4)
C1 0.019(4) 0.059(6) 0.035(4) -0.002(4) -0.000(3) -0.007(4)
C24 0.052(6) 0.032(5) 0.054(6) 0.016(4) -0.006(4) 0.006(4)
C58 0.035(5) 0.052(6) 0.067(7) 0.034(5) -0.022(5) -0.017(4)
C30 0.043(6) 0.049(6) 0.086(9) 0.017(6) 0.029(6) 0.017(5)
C64 0.027(5) 0.062(6) 0.026(4) 0.001(4) -0.002(3) 0.009(4)
C73 0.050(6) 0.059(6) 0.042(5) -0.013(5) 0.009(4) 0.005(5)
C21 0.034(5) 0.063(6) 0.048(5) -0.012(5) -0.005(4) -0.007(4)
C50 0.067(8) 0.082(8) 0.055(7) -0.003(6) -0.020(6) 0.037(7)
C62 0.059(7) 0.055(6) 0.073(8) -0.023(6) 0.039(6) -0.014(5)
C59 0.043(7) 0.085(9) 0.130(13) 0.063(9) -0.045(7) -0.042(7)
C17 0.044(6) 0.063(6) 0.047(6) 0.006(5) -0.014(4) -0.007(5)
C3 0.079(9) 0.061(7) 0.069(8) 0.016(6) 0.040(7) 0.014(6)
C65 0.050(6) 0.065(7) 0.054(6) 0.002(5) -0.018(5) -0.011(5)
C23 0.044(6) 0.043(5) 0.064(7) -0.000(5) 0.020(5) -0.018(4)
C35 0.030(5) 0.075(7) 0.059(6) -0.002(5) -0.018(5) 0.015(5)
C20 0.039(6) 0.077(7) 0.042(5) -0.018(5) 0.000(4) -0.025(5)
C55 0.047(6) 0.085(8) 0.047(6) -0.002(5) -0.008(5) -0.029(6)
C42 0.054(6) 0.033(5) 0.082(8) 0.003(5) -0.011(6) -0.007(4)
C33 0.042(6) 0.039(5) 0.094(9) -0.007(6) -0.031(6) 0.005(4)
C61 0.088(10) 0.035(5) 0.123(12) -0.006(7) 0.071(9) -0.020(6)
C54 0.060(7) 0.108(10) 0.053(7) -0.006(7) -0.014(6) 0.030(7)
C44 0.041(5) 0.031(5) 0.068(7) 0.021(5) 0.021(5) 0.005(4)
C45 0.068(8) 0.029(5) 0.093(9) 0.030(5) 0.033(7) 0.020(5)
C31 0.037(6) 0.058(7) 0.111(11) 0.007(7) 0.036(7) 0.018(5)
C41 0.056(7) 0.084(8) 0.031(5) 0.025(5) 0.025(4) 0.009(6)
C47 0.058(7) 0.035(5) 0.071(7) -0.000(5) 0.011(5) 0.025(5)
C51 0.143(17) 0.20(2) 0.073(10) -0.048(12) -0.046(10) 0.138(17)
C7 0.071(8) 0.091(9) 0.039(6) 0.011(6) 0.026(5) -0.004(7)
C69 0.066(8) 0.065(7) 0.050(7) 0.015(5) 0.027(5) 0.026(6)
C53 0.096(12) 0.20(2) 0.064(9) -0.046(11) -0.038(8) 0.086(13)
C68 0.067(8) 0.128(13) 0.037(6) 0.027(7) 0.027(5) 0.030(8)
C25 0.171(18) 0.027(5) 0.128(14) 0.026(7) -0.099(14) -0.022(8)
C67 0.039(6) 0.143(13) 0.029(5) 0.031(7) -0.010(4) -0.023(7)
C18 0.065(7) 0.070(7) 0.045(6) 0.005(5) -0.023(5) -0.022(6)
C19 0.048(7) 0.091(9) 0.076(8) -0.006(7) -0.034(6) -0.015(6)
C4 0.092(10) 0.079(9) 0.071(9) -0.008(7) 0.021(8) 0.008(8)
C40 0.056(6) 0.084(9) 0.026(5) 0.013(5) 0.007(4) 0.031(6)
C66 0.053(7) 0.096(10) 0.083(10) 0.022(8) -0.023(7) -0.034(7)
C5 0.058(7) 0.088(9) 0.056(7) -0.013(6) 0.019(6) 0.001(7)
C6 0.103(11) 0.116(12) 0.047(7) 0.008(7) 0.049(7) 0.006(9)
C43 0.20(2) 0.037(7) 0.18(2) -0.007(9) -0.143(19) -0.007(9)
O9S 0.090(6) 0.095(6) 0.170(8) -0.084(6) 0.018(6) 0.009(5)
O8S 0.093(9) 0.073(8) 0.077(8) -0.028(7) -0.006(7) 0.048(7)
O2S 0.129(11) 0.106(11) 0.118(11) 0.029(9) 0.002(9) -0.031(9)
O4S 0.120(10) 0.108(9) 0.069(8) -0.042(8) 0.029(8) -0.032(8)
O1S 0.044(6) 0.064(7) 0.046(6) 0.036(6) 0.005(5) -0.000(5)
O3S 0.199(18) 0.190(18) 0.192(19) 0.000(10) 0.005(10) -0.004(10)
O7S 0.083(8) 0.074(8) 0.096(9) 0.029(7) 0.025(7) -0.019(7)
O6S 0.193(17) 0.198(17) 0.176(17) 0.005(10) 0.008(10) -0.004(10)
O10S 0.029(6) 0.047(7) 0.027(5) 0.005(5) -0.001(4) -0.019(5)
O11S 0.087(3) 0.088(3) 0.088(3) -0.0005(10) 0.0022(10) 0.0007(10)
C52 0.110(6) 0.110(6) 0.110(6) -0.0001(10) -0.0002(10) 0.0005(10)
C76 0.084(7) 0.086(7) 0.065(6) 0.017(6) -0.007(6) -0.001(6)

loop_
_atom_type_symbol
_atom_type_description
_atom_type_scat_dispersion_real
_atom_type_scat_dispersion_imag
_atom_type_scat_source
C C 0.0033 0.0016 'International Tables Vol C Tables 4.2.6.8 and 6.1.1.4'
H H 0.0000 0.0000 'International Tables Vol C Tables 4.2.6.8 and 6.1.1.4'
N N 0.0061 0.0033 'International Tables Vol C Tables 4.2.6.8 and 6.1.1.4'
O O 0.0106 0.0060 'International Tables Vol C Tables 4.2.6.8 and 6.1.1.4'
Cl Cl 0.1484 0.1585 'International Tables Vol C Tables 4.2.6.8 and 6.1.1.4'
Cu Cu 0.3201 1.2651 'International Tables Vol C Tables 4.2.6.8 and 6.1.1.4'
Gd Gd -0.1653 3.9035 'International Tables Vol C Tables 4.2.6.8 and 6.1.1.4'

loop_
_geom_angle_atom_site_label_1
_geom_angle_atom_site_label_2
_geom_angle_atom_site_label_3
_geom_angle
O2 Gd1 O10 78.3(2)
O2 Gd1 O4 79.7(2)
O10 Gd1 O4 136.6(2)
O2 Gd1 O8 147.92(19)
O10 Gd1 O8 131.46(17)
O4 Gd1 O8 82.32(18)
O2 Gd1 O6 80.4(2)
O10 Gd1 O6 135.13(19)
O4 Gd1 O6 76.06(19)
O8 Gd1 O6 69.54(16)
O2 Gd1 O7 101.5(2)
O10 Gd1 O7 78.31(19)
O4 Gd1 O7 143.0(2)
O8 Gd1 O7 77.81(16)
O6 Gd1 O7 67.86(16)
O2 Gd1 O1 103.1(2)
O10 Gd1 O1 77.3(2)
O4 Gd1 O1 71.9(2)
O8 Gd1 O1 96.3(2)
O6 Gd1 O1 146.48(19)
O7 Gd1 O1 140.75(19)
O2 Gd1 O9 144.2(2)
O10 Gd1 O9 66.11(18)
O4 Gd1 O9 130.0(2)
O8 Gd1 O9 65.85(16)
O6 Gd1 O9 121.85(16)
O7 Gd1 O9 67.86(17)
O1 Gd1 O9 74.29(19)
O2 Gd1 Cu1 110.78(16)
O10 Gd1 Cu1 32.45(14)
O4 Gd1 Cu1 143.20(16)
O8 Gd1 Cu1 99.51(11)
O6 Gd1 Cu1 139.28(11)
O7 Gd1 Cu1 71.51(13)
O1 Gd1 Cu1 71.34(15)
O9 Gd1 Cu1 33.73(12)
O2 Gd1 Gd4 143.09(18)
O10 Gd1 Gd4 95.53(13)
O4 Gd1 Gd4 123.60(15)
O8 Gd1 Gd4 41.50(11)
O6 Gd1 Gd4 78.88(11)
O7 Gd1 Gd4 42.13(11)
O1 Gd1 Gd4 111.06(16)
O9 Gd1 Gd4 42.97(12)
Cu1 Gd1 Gd4 69.20(2)
O2 Gd1 Gd2 114.84(16)
O10 Gd1 Gd2 154.73(14)
O4 Gd1 Gd2 68.56(15)
O8 Gd1 Gd2 33.17(11)
O6 Gd1 Gd2 38.20(12)
O7 Gd1 Gd2 77.91(12)
O1 Gd1 Gd2 117.46(17)
O9 Gd1 Gd2 96.82(12)
Cu1 Gd1 Gd2 128.87(2)
Gd4 Gd1 Gd2 60.662(13)
O2 Gd1 Gd3 83.40(17)
O10 Gd1 Gd3 103.95(15)
O4 Gd1 Gd3 110.12(16)
O8 Gd1 Gd3 78.11(11)
O6 Gd1 Gd3 34.24(11)
O7 Gd1 Gd3 35.26(12)
O1 Gd1 Gd3 173.51(16)
O9 Gd1 Gd3 100.25(12)
Cu1 Gd1 Gd3 106.16(2)
Gd4 Gd1 Gd3 62.561(11)
Gd2 Gd1 Gd3 59.104(13)
O27 Gd5 O35 144.84(18)
O27 Gd5 O39 113.86(17)
O35 Gd5 O39 83.3(2)
O27 Gd5 O30 87.87(19)
O35 Gd5 O30 93.8(2)
O39 Gd5 O30 145.6(2)
O27 Gd5 O38 72.50(16)
O35 Gd5 O38 84.71(19)
O39 Gd5 O38 73.27(18)
O30 Gd5 O38 140.75(19)
O27 Gd5 O28 69.70(18)
O35 Gd5 O28 77.10(19)
O39 Gd5 O28 137.62(18)
O30 Gd5 O28 73.59(18)
O38 Gd5 O28 67.84(16)
O27 Gd5 O36 136.6(2)
O35 Gd5 O36 76.3(2)
O39 Gd5 O36 73.9(2)
O30 Gd5 O36 72.2(2)
O38 Gd5 O36 143.58(19)
O28 Gd5 O36 134.6(2)
O27 Gd5 O37 69.29(18)
O35 Gd5 O37 145.8(2)
O39 Gd5 O37 80.8(2)
O30 Gd5 O37 82.9(2)
O38 Gd5 O37 118.8(2)
O28 Gd5 O37 132.98(19)
O36 Gd5 O37 70.2(2)
O27 Gd5 Gd4 36.77(11)
O35 Gd5 Gd4 122.57(15)
O39 Gd5 Gd4 85.91(13)
O30 Gd5 Gd4 122.99(15)
O38 Gd5 Gd4 38.45(12)
O28 Gd5 Gd4 74.14(12)
O36 Gd5 Gd4 150.93(16)
O37 Gd5 Gd4 86.33(15)
O27 Gd5 Gd7 79.48(11)
O35 Gd5 Gd7 66.61(14)
O39 Gd5 Gd7 102.17(14)
O30 Gd5 Gd7 108.01(15)
O38 Gd5 Gd7 36.28(12)
O28 Gd5 Gd7 35.48(10)
O36 Gd5 Gd7 142.89(17)
O37 Gd5 Gd7 146.64(15)
Gd4 Gd5 Gd7 61.060(10)
O27 Gd5 Gd6 34.22(11)
O35 Gd5 Gd6 114.53(14)
O39 Gd5 Gd6 141.38(13)
O30 Gd5 Gd6 70.41(15)
O38 Gd5 Gd6 74.68(12)
O28 Gd5 Gd6 37.48(13)
O36 Gd5 Gd6 141.57(16)
O37 Gd5 Gd6 96.47(14)
Gd4 Gd5 Gd6 55.497(12)
Gd7 Gd5 Gd6 60.360(13)
O8 Gd2 O12 144.86(18)
O8 Gd2 O13 113.79(18)
O12 Gd2 O13 83.4(2)
O8 Gd2 O5 86.89(19)
O12 Gd2 O5 93.8(2)
O13 Gd2 O5 147.2(2)
O8 Gd2 O11 137.40(19)
O12 Gd2 O11 75.2(2)
O13 Gd2 O11 74.8(2)
O5 Gd2 O11 72.9(2)
O8 Gd2 O14 72.52(16)
O12 Gd2 O14 85.00(19)
O13 Gd2 O14 72.80(19)
O5 Gd2 O14 139.72(19)
O11 Gd2 O14 143.6(2)
O8 Gd2 O6 68.89(16)
O12 Gd2 O6 77.77(19)
O13 Gd2 O6 137.24(19)
O5 Gd2 O6 72.79(18)
O11 Gd2 O6 134.17(19)
O14 Gd2 O6 67.61(16)
O8 Gd2 O17 70.93(18)
O12 Gd2 O17 144.1(2)
O13 Gd2 O17 80.2(2)
O5 Gd2 O17 83.4(2)
O11 Gd2 O17 69.8(2)
O14 Gd2 O17 119.60(19)
O6 Gd2 O17 133.85(19)
O8 Gd2 Gd4 37.01(11)
O12 Gd2 Gd4 122.75(15)
O13 Gd2 Gd4 85.38(14)
O5 Gd2 Gd4 122.17(15)
O11 Gd2 Gd4 151.91(15)
O14 Gd2 Gd4 38.33(12)
O6 Gd2 Gd4 73.63(11)
O17 Gd2 Gd4 87.59(14)
O8 Gd2 Gd3 79.92(11)
O12 Gd2 Gd3 66.36(15)
O13 Gd2 Gd3 101.26(16)
O5 Gd2 Gd3 107.53(15)
O11 Gd2 Gd3 141.49(15)
O14 Gd2 Gd3 36.13(12)
O6 Gd2 Gd3 35.99(10)
O17 Gd2 Gd3 148.37(14)
Gd4 Gd2 Gd3 61.292(10)
O8 Gd2 Gd1 34.14(11)
O12 Gd2 Gd1 114.30(15)
O13 Gd2 Gd1 140.69(14)
O5 Gd2 Gd1 69.73(15)
O11 Gd2 Gd1 141.88(16)
O14 Gd2 Gd1 74.19(12)
O6 Gd2 Gd1 36.58(12)
O17 Gd2 Gd1 98.32(15)
Gd4 Gd2 Gd1 55.357(12)
Gd3 Gd2 Gd1 60.475(12)
O6 Gd3 O14 72.10(18)
O6 Gd3 O7 69.64(18)
O14 Gd3 O7 70.27(16)
O6 Gd3 O18 79.0(2)
O14 Gd3 O18 95.5(2)
O7 Gd3 O18 148.23(19)
O6 Gd3 O15 81.3(2)
O14 Gd3 O15 152.8(2)
O7 Gd3 O15 95.3(2)
O18 Gd3 O15 84.9(2)
O6 Gd3 O16 137.2(2)
O14 Gd3 O16 74.8(2)
O7 Gd3 O16 122.4(2)
O18 Gd3 O16 77.9(3)
O15 Gd3 O16 131.3(2)
O6 Gd3 O19 135.9(3)
O14 Gd3 O19 112.6(3)
O7 Gd3 O19 71.4(2)
O18 Gd3 O19 139.6(2)
O15 Gd3 O19 82.5(3)
O16 Gd3 O19 82.1(3)
O6 Gd3 N1 139.98(19)
O14 Gd3 N1 139.8(2)
O7 Gd3 N1 134.0(2)
O18 Gd3 N1 75.1(2)
O15 Gd3 N1 66.6(2)
O16 Gd3 N1 65.1(2)
O19 Gd3 N1 64.7(2)
O6 Gd3 Gd2 38.82(14)
O14 Gd3 Gd2 38.19(13)
O7 Gd3 Gd2 79.47(13)
O18 Gd3 Gd2 72.66(15)
O15 Gd3 Gd2 118.25(18)
O16 Gd3 Gd2 99.51(19)
O19 Gd3 Gd2 145.86(19)
N1 Gd3 Gd2 146.57(18)
O6 Gd3 Gd4 72.80(11)
O14 Gd3 Gd4 35.45(13)
O7 Gd3 Gd4 35.83(12)
O18 Gd3 Gd4 128.82(16)
O15 Gd3 Gd4 130.06(16)
O16 Gd3 Gd4 94.92(16)
O19 Gd3 Gd4 87.33(19)
N1 Gd3 Gd4 146.74(15)
Gd2 Gd3 Gd4 58.533(12)
O6 Gd3 Gd1 35.34(14)
O14 Gd3 Gd1 75.15(13)
O7 Gd3 Gd1 36.00(13)
O18 Gd3 Gd1 113.95(14)
O15 Gd3 Gd1 79.82(15)
O16 Gd3 Gd1 148.62(15)
O19 Gd3 Gd1 101.3(2)
N1 Gd3 Gd1 144.60(19)
Gd2 Gd3 Gd1 60.421(16)
Gd4 Gd3 Gd1 54.542(11)
O28 Gd7 O23 70.3(2)
O28 Gd7 O38 72.26(18)
O23 Gd7 O38 70.64(16)
O28 Gd7 O34 77.0(2)
O23 Gd7 O34 146.84(19)
O38 Gd7 O34 94.4(2)
O28 Gd7 O33 136.9(3)
O23 Gd7 O33 122.3(3)
O38 Gd7 O33 74.6(2)
O34 Gd7 O33 78.9(3)
O28 Gd7 O31 81.2(2)
O23 Gd7 O31 94.8(2)
O38 Gd7 O31 152.68(19)
O34 Gd7 O31 85.5(3)
O33 Gd7 O31 131.7(2)
O28 Gd7 O32 137.8(3)
O23 Gd7 O32 71.9(3)
O38 Gd7 O32 111.6(3)
O34 Gd7 O32 140.7(2)
O33 Gd7 O32 80.3(4)
O31 Gd7 O32 84.0(4)
O28 Gd7 N3 139.10(19)
O23 Gd7 N3 134.4(2)
O38 Gd7 N3 139.6(2)
O34 Gd7 N3 75.9(2)
O33 Gd7 N3 65.2(2)
O31 Gd7 N3 66.8(2)
O32 Gd7 N3 65.2(3)
O28 Gd7 Gd5 38.37(15)
O23 Gd7 Gd5 79.15(13)
O38 Gd7 Gd5 38.17(12)
O34 Gd7 Gd5 71.66(14)
O33 Gd7 Gd5 99.9(2)
O31 Gd7 Gd5 118.02(16)
O32 Gd7 Gd5 145.1(2)
N3 Gd7 Gd5 146.4(2)
O28 Gd7 Gd4 73.60(11)
O23 Gd7 Gd4 35.83(13)
O38 Gd7 Gd4 35.92(12)
O34 Gd7 Gd4 128.01(15)
O33 Gd7 Gd4 94.66(18)
O31 Gd7 Gd4 129.65(16)
O32 Gd7 Gd4 86.5(2)
N3 Gd7 Gd4 146.92(15)
Gd5 Gd7 Gd4 58.621(12)
O28 Gd7 Gd6 36.41(16)
O23 Gd7 Gd6 35.75(14)
O38 Gd7 Gd6 75.70(12)
O34 Gd7 Gd6 112.96(15)
O33 Gd7 Gd6 148.75(17)
O31 Gd7 Gd6 79.20(15)
O32 Gd7 Gd6 102.0(2)
N3 Gd7 Gd6 144.33(19)
Gd5 Gd7 Gd6 60.472(17)
Gd4 Gd7 Gd6 54.822(11)
O25 Gd6 O20 78.4(2)
O25 Gd6 O29 78.5(2)
O20 Gd6 O29 138.0(2)
O25 Gd6 O27 148.79(19)
O20 Gd6 O27 131.25(18)
O29 Gd6 O27 81.55(18)
O25 Gd6 O23 104.9(2)
O20 Gd6 O23 78.3(2)
O29 Gd6 O23 141.81(19)
O27 Gd6 O23 77.07(16)
O25 Gd6 O24 101.5(2)
O20 Gd6 O24 79.1(2)
O29 Gd6 O24 71.9(2)
O27 Gd6 O24 94.7(2)
O23 Gd6 O24 140.6(2)
O25 Gd6 O28 82.67(19)
O20 Gd6 O28 134.4(2)
O29 Gd6 O28 75.84(18)
O27 Gd6 O28 69.27(16)
O23 Gd6 O28 67.14(16)
O24 Gd6 O28 145.8(2)
O25 Gd6 O22 144.8(2)
O20 Gd6 O22 66.41(18)
O29 Gd6 O22 129.4(2)
O27 Gd6 O22 65.46(16)
O23 Gd6 O22 67.70(17)
O24 Gd6 O22 73.83(19)
O28 Gd6 O22 121.14(16)
O25 Gd6 Cu2 111.13(17)
O20 Gd6 Cu2 32.72(14)
O29 Gd6 Cu2 143.64(16)
O27 Gd6 Cu2 99.16(11)
O23 Gd6 Cu2 71.67(12)
O24 Gd6 Cu2 71.84(17)
O28 Gd6 Cu2 138.71(11)
O22 Gd6 Cu2 33.79(12)
O25 Gd6 Gd4 146.49(18)
O20 Gd6 Gd4 95.27(15)
O29 Gd6 Gd4 122.50(15)
O27 Gd6 Gd4 41.16(11)
O23 Gd6 Gd4 41.96(12)
O24 Gd6 Gd4 109.61(15)
O28 Gd6 Gd4 78.62(11)
O22 Gd6 Gd4 42.51(11)
Cu2 Gd6 Gd4 68.89(2)
O25 Gd6 Gd7 86.83(17)
O20 Gd6 Gd7 103.17(17)
O29 Gd6 Gd7 110.01(15)
O27 Gd6 Gd7 77.74(11)
O23 Gd6 Gd7 34.56(12)
O24 Gd6 Gd7 171.65(15)
O28 Gd6 Gd7 34.29(11)
O22 Gd6 Gd7 99.52(11)
Cu2 Gd6 Gd7 105.58(2)
Gd4 Gd6 Gd7 62.320(11)
O25 Gd6 Gd5 116.04(16)
O20 Gd6 Gd5 154.23(16)
O29 Gd6 Gd5 67.66(14)
O27 Gd6 Gd5 33.08(11)
O23 Gd6 Gd5 77.33(12)
O24 Gd6 Gd5 115.83(18)
O28 Gd6 Gd5 38.16(12)
O22 Gd6 Gd5 96.40(12)
Cu2 Gd6 Gd5 128.52(2)
Gd4 Gd6 Gd5 60.580(12)
Gd7 Gd6 Gd5 59.168(13)
O27 Gd4 O8 99.72(13)
O27 Gd4 O14 145.68(17)
O8 Gd4 O14 72.62(17)
O27 Gd4 O38 72.53(17)
O8 Gd4 O38 145.36(17)
O14 Gd4 O38 131.96(15)
O27 Gd4 O7 143.45(17)
O8 Gd4 O7 77.89(17)
O14 Gd4 O7 69.12(16)
O38 Gd4 O7 88.76(19)
O27 Gd4 O23 77.33(17)
O8 Gd4 O23 143.72(17)
O14 Gd4 O23 89.47(19)
O38 Gd4 O23 69.02(16)
O7 Gd4 O23 125.51(15)
O27 Gd4 O22 67.38(18)
O8 Gd4 O22 75.66(17)
O14 Gd4 O22 78.36(18)
O38 Gd4 O22 127.22(17)
O7 Gd4 O22 142.88(18)
O23 Gd4 O22 69.84(17)
O27 Gd4 O9 75.80(17)
O8 Gd4 O9 67.20(18)
O14 Gd4 O9 126.88(18)
O38 Gd4 O9 78.21(18)
O7 Gd4 O9 69.67(17)
O23 Gd4 O9 142.49(18)
O22 Gd4 O9 121.23(15)
O27 Gd4 Gd1 114.92(11)
O8 Gd4 Gd1 41.23(12)
O14 Gd4 Gd1 81.83(13)
O38 Gd4 Gd1 110.34(12)
O7 Gd4 Gd1 42.48(13)
O23 Gd4 Gd1 167.32(13)
O22 Gd4 Gd1 116.90(12)
O9 Gd4 Gd1 45.06(12)
O27 Gd4 Gd6 41.18(12)
O8 Gd4 Gd6 114.75(11)
O14 Gd4 Gd6 110.59(12)
O38 Gd4 Gd6 82.11(12)
O7 Gd4 Gd6 167.00(13)
O23 Gd4 Gd6 42.23(14)
O22 Gd4 Gd6 45.12(13)
O9 Gd4 Gd6 116.98(12)
Gd1 Gd4 Gd6 150.119(13)
O27 Gd4 Gd2 118.65(11)
O8 Gd4 Gd2 35.71(11)
O14 Gd4 Gd2 39.72(13)
O38 Gd4 Gd2 168.59(12)
O7 Gd4 Gd2 80.58(13)
O23 Gd4 Gd2 114.15(12)
O22 Gd4 Gd2 62.78(13)
O9 Gd4 Gd2 101.61(13)
Gd1 Gd4 Gd2 63.981(17)
Gd6 Gd4 Gd2 107.713(19)
O27 Gd4 Gd5 35.54(12)
O8 Gd4 Gd5 118.55(11)
O14 Gd4 Gd5 168.63(13)
O38 Gd4 Gd5 39.70(13)
O7 Gd4 Gd5 113.79(13)
O23 Gd4 Gd5 79.97(12)
O22 Gd4 Gd5 101.64(13)
O9 Gd4 Gd5 62.98(12)
Gd1 Gd4 Gd5 107.860(19)
Gd6 Gd4 Gd5 63.923(17)
Gd2 Gd4 Gd5 149.955(13)
O22 Cu2 O13 97.3(2)
O22 Cu2 O20 87.8(2)
O13 Cu2 O20 163.5(3)
O22 Cu2 N2 172.6(3)
O13 Cu2 N2 88.8(3)
O20 Cu2 N2 87.4(3)
O22 Cu2 Gd6 47.50(16)
O13 Cu2 Gd6 143.28(17)
O20 Cu2 Gd6 40.47(17)
N2 Cu2 Gd6 127.2(2)
O10 Cu1 O9 87.6(2)
O10 Cu1 O39 164.4(3)
O9 Cu1 O39 97.5(2)
O10 Cu1 N4 88.2(3)
O9 Cu1 N4 172.2(3)
O39 Cu1 N4 88.3(3)
O10 Cu1 Gd1 40.80(17)
O9 Cu1 Gd1 46.96(15)
O39 Cu1 Gd1 143.01(16)
N4 Cu1 Gd1 128.2(2)
Gd5 O27 Gd6 112.70(17)
Gd5 O27 Gd4 107.69(19)
Gd6 O27 Gd4 97.66(17)
Gd7 O28 Gd6 109.3(2)
Gd7 O28 Gd5 106.2(2)
Gd6 O28 Gd5 104.36(16)
Gd7 O23 Gd4 109.3(2)
Gd7 O23 Gd6 109.7(2)
Gd4 O23 Gd6 95.8(2)
Cu1 O9 Gd4 130.9(3)
Cu1 O9 Gd1 99.3(2)
Gd4 O9 Gd1 91.97(17)
C39 O20 Cu2 111.9(5)
C39 O20 Gd6 140.1(5)
Cu2 O20 Gd6 106.8(2)
Gd7 O38 Gd4 108.8(2)
Gd7 O38 Gd5 105.55(19)
Gd4 O38 Gd5 101.84(19)
Gd3 O7 Gd4 108.8(2)
Gd3 O7 Gd1 108.7(2)
Gd4 O7 Gd1 95.39(18)
Gd3 O6 Gd1 110.4(2)
Gd3 O6 Gd2 105.2(2)
Gd1 O6 Gd2 105.22(16)
Cu2 O22 Gd4 131.1(3)
Cu2 O22 Gd6 98.7(2)
Gd4 O22 Gd6 92.37(17)
C56 O30 Gd5 135.9(5)
C70 O39 Cu1 109.2(5)
C70 O39 Gd5 127.6(5)
Cu1 O39 Gd5 123.0(3)
C28 O5 Gd2 137.6(5)
C56 O29 Gd6 138.5(5)
Gd3 O14 Gd4 109.8(2)
Gd3 O14 Gd2 105.7(2)
Gd4 O14 Gd2 101.96(19)
C15 O18 Gd3 130.1(5)
C75 O10 Cu1 114.3(5)
C75 O10 Gd1 137.8(5)
Cu1 O10 Gd1 106.8(2)
C48 O34 Gd7 131.0(6)
C36 O13 Cu2 110.1(6)
C36 O13 Gd2 126.0(6)
Cu2 O13 Gd2 123.1(3)
C28 O4 Gd1 136.5(5)
Gd2 O8 Gd1 112.69(18)
Gd2 O8 Gd4 107.28(18)
Gd1 O8 Gd4 97.27(17)
C55 O36 Gd5 128.5(6)
C76 O1 Gd1 130.1(6)
C35 O11 Gd2 131.3(6)
C37 N2 C38 112.6(10)
C37 N2 C40 110.5(9)
C38 N2 C40 114.9(8)
C37 N2 Cu2 103.4(6)
C38 N2 Cu2 104.5(6)
C40 N2 Cu2 110.1(7)
C71 N4 C74 113.6(8)
C71 N4 C72 111.5(7)
C74 N4 C72 112.4(7)
C71 N4 Cu1 101.8(5)
C74 N4 Cu1 103.1(5)
C72 N4 Cu1 113.7(6)
C47 O31 Gd7 122.6(6)
C63 O25 Gd6 157.4(7)
C15 O12 Gd2 143.6(5)
C48 O35 Gd5 142.3(6)
C42 N3 C46 113.5(9)
C42 N3 C44 107.4(8)
C46 N3 C44 109.8(8)
C42 N3 Gd7 113.8(6)
C46 N3 Gd7 103.8(4)
C44 N3 Gd7 108.3(5)
C73 O40 H40 109.5
C58 C57 C62 118.9(8)
C58 C57 C56 121.4(9)
C62 C57 C56 119.5(10)
O5 C28 O4 125.8(6)
O5 C28 C29 119.4(8)
O4 C28 C29 114.8(8)
C27 O16 Gd3 125.6(6)
O29 C56 O30 124.5(7)
O29 C56 C57 118.9(9)
O30 C56 C57 116.5(8)
C41 O21 H21 109.5
O35 C48 O34 125.9(8)
O35 C48 C49 115.8(9)
O34 C48 C49 118.2(9)
C17 C16 C21 118.6(9)
C17 C16 C15 120.6(8)
C21 C16 C15 120.8(9)
C30 C29 C34 118.7(8)
C30 C29 C28 123.0(10)
C34 C29 C28 118.3(10)
N4 C74 C75 111.8(8)
N4 C74 H74A 109.3
C75 C74 H74A 109.3
N4 C74 H74B 109.3
C75 C74 H74B 109.3
H74A C74 H74B 107.9
C43 O32 Gd7 125.4(8)
O39 C70 C71 112.2(7)
O39 C70 H70A 109.2
C71 C70 H70A 109.2
O39 C70 H70B 109.2
C71 C70 H70B 109.2
H70A C70 H70B 107.9
C45 O33 Gd7 123.5(6)
C23 O15 Gd3 122.7(5)
C54 C49 C50 121.1(10)
C54 C49 C48 119.7(9)
C50 C49 C48 119.2(10)
C25 O19 Gd3 124.1(8)
O20 C39 C38 110.3(7)
O20 C39 H39A 109.6
C38 C39 H39A 109.6
O20 C39 H39B 109.6
C38 C39 H39B 109.6
H39A C39 H39B 108.1
O18 C15 O12 125.2(7)
O18 C15 C16 118.2(7)
O12 C15 C16 116.6(8)
N2 C38 C39 109.6(8)
N2 C38 H38A 109.7
C39 C38 H38A 109.7
N2 C38 H38B 109.7
C39 C38 H38B 109.7
H38A C38 H38B 108.2
N4 C71 C70 108.6(7)
N4 C71 H71A 110.0
C70 C71 H71A 110.0
N4 C71 H71B 110.0
C70 C71 H71B 110.0
H71A C71 H71B 108.3
C73 C72 N4 114.1(8)
C73 C72 H72A 108.7
N4 C72 H72A 108.7
C73 C72 H72B 108.7
N4 C72 H72B 108.7
H72A C72 H72B 107.6
N2 C37 C36 108.4(9)
N2 C37 H37A 110.0
C36 C37 H37A 110.0
N2 C37 H37B 110.0
C36 C37 H37B 110.0
H37A C37 H37B 108.4
O10 C75 C74 107.8(7)
O10 C75 H75A 110.2
C74 C75 H75A 110.2
O10 C75 H75B 110.2
C74 C75 H75B 110.2
H75A C75 H75B 108.5
O13 C36 C37 109.1(8)
O13 C36 H36A 109.9
C37 C36 H36A 109.9
O13 C36 H36B 109.9
C37 C36 H36B 109.9
H36A C36 H36B 108.3
C26 N1 C22 108.7(7)
C26 N1 C24 111.8(7)
C22 N1 C24 111.0(8)
C26 N1 Gd3 107.5(5)
C22 N1 Gd3 104.9(4)
C24 N1 Gd3 112.7(5)
N3 C46 C47 111.8(10)
N3 C46 H46A 109.3
C47 C46 H46A 109.3
N3 C46 H46B 109.3
C47 C46 H46B 109.3
H46A C46 H46B 107.9
N1 C22 C23 110.0(8)
N1 C22 H22A 109.7
C23 C22 H22A 109.7
N1 C22 H22B 109.7
C23 C22 H22B 109.7
H22A C22 H22B 108.2
C7 C2 C3 117.3(10)
C7 C2 C1 122.4(10)
C3 C2 C1 120.3(8)
O25 C63 O26 125.6(9)
O25 C63 C64 116.3(8)
O26 C63 C64 118.0(8)
C59 C60 C61 120.9(9)
C59 C60 H60 119.5
C61 C60 H60 119.5
C1 O2 Gd1 160.1(6)
C31 C32 C33 121.6(9)
C31 C32 H32 119.2
C33 C32 H32 119.2
O16 C27 C26 105.9(7)
O16 C27 H27A 110.6
C26 C27 H27A 110.6
O16 C27 H27B 110.6
C26 C27 H27B 110.6
H27A C27 H27B 108.7
C33 C34 C29 119.6(12)
C33 C34 H34 120.2
C29 C34 H34 120.2
N1 C26 C27 112.4(8)
N1 C26 H26A 109.1
C27 C26 H26A 109.1
N1 C26 H26B 109.1
C27 C26 H26B 109.1
H26A C26 H26B 107.9
O3 C1 O2 122.0(9)
O3 C1 C2 118.0(8)
O2 C1 C2 120.1(9)
C25 C24 N1 115.4(8)
C25 C24 H24A 108.4
N1 C24 H24A 108.4
C25 C24 H24B 108.4
N1 C24 H24B 108.4
H24A C24 H24B 107.5
C57 C58 C59 121.3(12)
C57 C58 H58 119.4
C59 C58 H58 119.4
C29 C30 C31 120.2(12)
C29 C30 H30 119.9
C31 C30 H30 119.9
C65 C64 C69 116.7(10)
C65 C64 C63 122.0(9)
C69 C64 C63 121.3(9)
O40 C73 C72 111.4(8)
O40 C73 H73A 109.3
C72 C73 H73A 109.3
O40 C73 H73B 109.3
C72 C73 H73B 109.3
H73A C73 H73B 108.0
C20 C21 C16 121.9(11)
C20 C21 H21A 119.0
C16 C21 H21A 119.0
C51 C50 C49 117.1(12)
C51 C50 H50 121.4
C49 C50 H50 121.4
C61 C62 C57 123.7(13)
C61 C62 H62 118.2
C57 C62 H62 118.2
C60 C59 C58 118.4(13)
C60 C59 H59 120.8
C58 C59 H59 120.8
C18 C17 C16 121.5(10)
C18 C17 H17 119.2
C16 C17 H17 119.2
C2 C3 C4 122.4(11)
C2 C3 H3 118.8
C4 C3 H3 118.8
C64 C65 C66 121.5(12)
C64 C65 H65 119.2
C66 C65 H65 119.2
O15 C23 C22 110.0(7)
O15 C23 H23A 109.7
C22 C23 H23A 109.7
O15 C23 H23B 109.7
C22 C23 H23B 109.7
H23A C23 H23B 108.2
O11 C35 H35A 109.5
O11 C35 H35B 109.5
H35A C35 H35B 109.5
O11 C35 H35C 109.5
H35A C35 H35C 109.5
H35B C35 H35C 109.5
C21 C20 C19 119.8(10)
C21 C20 H20 120.1
C19 C20 H20 120.1
O36 C55 H55A 109.5
O36 C55 H55B 109.5
H55A C55 H55B 109.5
O36 C55 H55C 109.5
H55A C55 H55C 109.5
H55B C55 H55C 109.5
C43 C42 N3 116.8(9)
C43 C42 H42A 108.1
N3 C42 H42A 108.1
C43 C42 H42B 108.1
N3 C42 H42B 108.1
H42A C42 H42B 107.3
C34 C33 C32 119.7(12)
C34 C33 H33 120.1
C32 C33 H33 120.1
C62 C61 C60 116.8(12)
C62 C61 H61 121.6
C60 C61 H61 121.6
C53 C54 C49 119.2(12)
C53 C54 H54 120.4
C49 C54 H54 120.4
C45 C44 N3 109.4(9)
C45 C44 H44A 109.8
N3 C44 H44A 109.8
C45 C44 H44B 109.8
N3 C44 H44B 109.8
H44A C44 H44B 108.2
O33 C45 C44 109.1(8)
O33 C45 H45A 109.9
C44 C45 H45A 109.9
O33 C45 H45B 109.9
C44 C45 H45B 109.9
H45A C45 H45B 108.3
C32 C31 C30 120.2(12)
C32 C31 H31 119.9
C30 C31 H31 119.9
O21 C41 C40 111.2(8)
O21 C41 H41A 109.4
C40 C41 H41A 109.4
O21 C41 H41B 109.4
C40 C41 H41B 109.4
H41A C41 H41B 108.0
O31 C47 C46 107.6(8)
O31 C47 H47A 110.2
C46 C47 H47A 110.2
O31 C47 H47B 110.2
C46 C47 H47B 110.2
H47A C47 H47B 108.5
C52 C51 C50 120.0(13)
C52 C51 H51 120.0
C50 C51 H51 120.0
C2 C7 C6 119.9(13)
C2 C7 H7 120.1
C6 C7 H7 120.1
C68 C69 C64 121.3(12)
C68 C69 H69 119.4
C64 C69 H69 119.4
C54 C53 C52 120.3(14)
C54 C53 H53 119.8
C52 C53 H53 119.8
C67 C68 C69 120.6(12)
C67 C68 H68 119.7
C69 C68 H68 119.7
O19 C25 C24 122.4(11)
O19 C25 H25A 106.7
C24 C25 H25A 106.7
O19 C25 H25B 106.7
C24 C25 H25B 106.7
H25A C25 H25B 106.6
C68 C67 C66 119.6(11)
C68 C67 H67 120.2
C66 C67 H67 120.2
C17 C18 C19 116.9(10)
C17 C18 H18 121.5
C19 C18 H18 121.5
C20 C19 C18 121.2(9)
C20 C19 H19 119.4
C18 C19 H19 119.4
C5 C4 C3 120.3(14)
C5 C4 H4 119.8
C3 C4 H4 119.8
C41 C40 N2 115.7(9)
C41 C40 H40A 108.4
N2 C40 H40A 108.4
C41 C40 H40B 108.4
N2 C40 H40B 108.4
H40A C40 H40B 107.4
C67 C66 C65 120.3(14)
C67 C66 H66 119.8
C65 C66 H66 119.8
C4 C5 C6 119.0(12)
C4 C5 H5 120.5
C6 C5 H5 120.5
C5 C6 C7 121.1(12)
C5 C6 H6 119.4
C7 C6 H6 119.4
O32 C43 C42 118.8(12)
O32 C43 H43A 107.6
C42 C43 H43A 107.6
O32 C43 H43B 107.6
C42 C43 H43B 107.6
H43A C43 H43B 107.1
C53 C52 C51 121.8(12)
C53 C52 H52 119.1
C51 C52 H52 119.1
O1 C76 H76A 109.5
O1 C76 H76B 109.5
H76A C76 H76B 109.5
O1 C76 H76C 109.5
H76A C76 H76C 109.5
H76B C76 H76C 109.5

loop_
_geom_bond_atom_site_label_1
_geom_bond_atom_site_label_2
_geom_bond_distance
_geom_bond_site_symmetry_2
Gd1 O2 2.282(6) .
Gd1 O10 2.337(6) .
Gd1 O4 2.364(6) .
Gd1 O8 2.379(5) .
Gd1 O6 2.415(6) .
Gd1 O7 2.429(5) .
Gd1 O1 2.446(6) .
Gd1 O9 2.536(5) .
Gd1 Cu1 3.4243(12) .
Gd1 Gd4 3.5806(7) .
Gd1 Gd2 3.9111(10) .
Gd1 Gd3 3.9132(8) .
Gd5 O27 2.316(5) .
Gd5 O35 2.331(6) .
Gd5 O39 2.345(5) .
Gd5 O30 2.345(5) .
Gd5 O38 2.478(5) .
Gd5 O28 2.496(6) .
Gd5 O36 2.494(6) .
Gd5 O37 2.505(6) .
Gd5 Gd4 3.7961(7) .
Gd5 Gd7 3.8630(8) .
Gd5 Gd6 3.9145(10) .
Gd2 O8 2.319(5) .
Gd2 O12 2.329(5) .
Gd2 O13 2.338(6) .
Gd2 O5 2.369(6) .
Gd2 O11 2.461(6) .
Gd2 O14 2.478(5) .
Gd2 O6 2.507(6) .
Gd2 O17 2.513(6) .
Gd2 Gd4 3.7940(7) .
Gd2 Gd3 3.8590(8) .
Gd3 O6 2.350(4) .
Gd3 O14 2.363(5) .
Gd3 O7 2.385(5) .
Gd3 O18 2.390(6) .
Gd3 O15 2.404(6) .
Gd3 O16 2.408(6) .
Gd3 O19 2.430(7) .
Gd3 N1 2.659(6) .
Gd3 Gd4 3.9014(7) .
Gd7 O28 2.334(4) .
Gd7 O23 2.356(5) .
Gd7 O38 2.373(5) .
Gd7 O34 2.374(7) .
Gd7 O33 2.402(7) .
Gd7 O31 2.401(6) .
Gd7 O32 2.410(8) .
Gd7 N3 2.654(6) .
Gd7 Gd4 3.8911(7) .
Gd7 Gd6 3.9101(8) .
Gd6 O25 2.301(6) .
Gd6 O20 2.315(6) .
Gd6 O29 2.377(6) .
Gd6 O27 2.386(5) .
Gd6 O23 2.427(6) .
Gd6 O24 2.451(6) .
Gd6 O28 2.459(6) .
Gd6 O22 2.547(5) .
Gd6 Cu2 3.4146(12) .
Gd6 Gd4 3.5915(7) .
Gd4 O27 2.385(4) .
Gd4 O8 2.392(4) .
Gd4 O14 2.405(5) .
Gd4 O38 2.412(5) .
Gd4 O7 2.413(5) .
Gd4 O23 2.414(5) .
Gd4 O22 2.429(5) .
Gd4 O9 2.442(5) .
Cu2 O22 1.921(5) .
Cu2 O13 1.922(6) .
Cu2 O20 1.928(6) .
Cu2 N2 1.988(8) .
Cu1 O10 1.919(6) .
Cu1 O9 1.927(5) .
Cu1 O39 1.928(5) .
Cu1 N4 1.988(7) .
O20 C39 1.419(10) .
O30 C56 1.287(11) .
O39 C70 1.388(10) .
O5 C28 1.204(11) .
O29 C56 1.245(11) .
O18 C15 1.257(11) .
O10 C75 1.409(10) .
O34 C48 1.252(12) .
O13 C36 1.432(11) .
O4 C28 1.312(11) .
O36 C55 1.443(12) .
O1 C76 1.501(13) .
O11 C35 1.437(11) .
N2 C37 1.480(15) .
N2 C38 1.486(12) .
N2 C40 1.519(15) .
N4 C71 1.483(12) .
N4 C74 1.501(11) .
N4 C72 1.516(14) .
O31 C47 1.472(10) .
O25 C63 1.224(11) .
O12 C15 1.265(10) .
O35 C48 1.239(11) .
N3 C42 1.473(14) .
N3 C46 1.466(11) .
N3 C44 1.472(13) .
O40 C73 1.452(12) .
O40 H40 0.8400 .
C57 C58 1.375(16) .
C57 C62 1.393(16) .
C57 C56 1.490(10) .
C28 C29 1.499(9) .
O16 C27 1.469(10) .
O21 C41 1.429(12) .
O21 H21 0.8400 .
C48 C49 1.505(13) .
C16 C17 1.387(14) .
C16 C21 1.406(14) .
C16 C15 1.493(11) .
C29 C30 1.353(16) .
C29 C34 1.432(16) .
C74 C75 1.559(13) .
C74 H74A 0.9900 .
C74 H74B 0.9900 .
O32 C43 1.364(17) .
C70 C71 1.497(12) .
C70 H70A 0.9900 .
C70 H70B 0.9900 .
O33 C45 1.452(11) .
O15 C23 1.445(10) .
C49 C54 1.421(17) .
C49 C50 1.439(15) .
O19 C25 1.326(13) .
C39 C38 1.523(14) .
C39 H39A 0.9900 .
C39 H39B 0.9900 .
C38 H38A 0.9900 .
C38 H38B 0.9900 .
C71 H71A 0.9900 .
C71 H71B 0.9900 .
C72 C73 1.506(16) .
C72 H72A 0.9900 .
C72 H72B 0.9900 .
C37 C36 1.555(14) .
C37 H37A 0.9900 .
C37 H37B 0.9900 .
C75 H75A 0.9900 .
C75 H75B 0.9900 .
C36 H36A 0.9900 .
C36 H36B 0.9900 .
O3 C1 1.232(11) .
N1 C26 1.460(13) .
N1 C22 1.494(12) .
N1 C24 1.520(12) .
O26 C63 1.236(11) .
C46 C47 1.515(15) .
C46 H46A 0.9900 .
C46 H46B 0.9900 .
C22 C23 1.514(15) .
C22 H22A 0.9900 .
C22 H22B 0.9900 .
C2 C7 1.358(14) .
C2 C3 1.377(16) .
C2 C1 1.499(13) .
C63 C64 1.509(12) .
C60 C59 1.40(2) .
C60 C61 1.45(2) .
C60 H60 0.9500 .
O2 C1 1.233(10) .
C32 C31 1.31(2) .
C32 C33 1.39(2) .
C32 H32 0.9500 .
C27 C26 1.504(13) .
C27 H27A 0.9900 .
C27 H27B 0.9900 .
C34 C33 1.370(14) .
C34 H34 0.9500 .
C26 H26A 0.9900 .
C26 H26B 0.9900 .
C24 C25 1.352(17) .
C24 H24A 0.9900 .
C24 H24B 0.9900 .
C58 C59 1.416(14) .
C58 H58 0.9500 .
C30 C31 1.428(15) .
C30 H30 0.9500 .
C64 C65 1.339(15) .
C64 C69 1.401(14) .
C73 H73A 0.9900 .
C73 H73B 0.9900 .
C21 C20 1.339(13) .
C21 H21A 0.9500 .
C50 C51 1.426(17) .
C50 H50 0.9500 .
C62 C61 1.367(16) .
C62 H62 0.9500 .
C59 H59 0.9500 .
C17 C18 1.384(14) .
C17 H17 0.9500 .
C3 C4 1.363(17) .
C3 H3 0.9500 .
C65 C66 1.417(18) .
C65 H65 0.9500 .
C23 H23A 0.9900 .
C23 H23B 0.9900 .
C35 H35A 0.9800 .
C35 H35B 0.9800 .
C35 H35C 0.9800 .
C20 C19 1.371(17) .
C20 H20 0.9500 .
C55 H55A 0.9800 .
C55 H55B 0.9800 .
C55 H55C 0.9800 .
C42 C43 1.414(19) .
C42 H42A 0.9900 .
C42 H42B 0.9900 .
C33 H33 0.9500 .
C61 H61 0.9500 .
C54 C53 1.365(17) .
C54 H54 0.9500 .
C44 C45 1.477(14) .
C44 H44A 0.9900 .
C44 H44B 0.9900 .
C45 H45A 0.9900 .
C45 H45B 0.9900 .
C31 H31 0.9500 .
C41 C40 1.451(18) .
C41 H41A 0.9900 .
C41 H41B 0.9900 .
C47 H47A 0.9900 .
C47 H47B 0.9900 .
C51 C52 1.37(2) .
C51 H51 0.9500 .
C7 C6 1.393(18) .
C7 H7 0.9500 .
C69 C68 1.391(16) .
C69 H69 0.9500 .
C53 C52 1.418(19) .
C53 H53 0.9500 .
C68 C67 1.33(2) .
C68 H68 0.9500 .
C25 H25A 0.9900 .
C25 H25B 0.9900 .
C67 C66 1.35(2) .
C67 H67 0.9500 .
C18 C19 1.441(17) .
C18 H18 0.9500 .
C19 H19 0.9500 .
C4 C5 1.334(19) .
C4 H4 0.9500 .
C40 H40A 0.9900 .
C40 H40B 0.9900 .
C66 H66 0.9500 .
C5 C6 1.36(2) .
C5 H5 0.9500 .
C6 H6 0.9500 .
C43 H43A 0.9900 .
C43 H43B 0.9900 .
O8S O3S 1.52(5) 2_664
O3S O8S 1.52(5) 2_665
O7S O6S 1.42(4) 4_575
O6S O7S 1.42(4) 4_475
C52 H52 0.9500 .
C76 H76A 0.9800 .
C76 H76B 0.9800 .
C76 H76C 0.9800 .
